data_7201437
loop_
_publ_author_name
'Men, Yong-Biao'
'Sun, Junliang'
'Huang, Zhi-Tang'
'Zheng, Qi-Yu'

_publ_section_title
;
 Construction of 3-fold interpenetrated pcu organic frameworks from
 methanetetrabenzoic acid with zigzag bipyridines
;
_journal_issue 11
_journal_name_full CrystEngComm
_journal_page_first 2277
_journal_paper_doi 10.1039/b911506d
_journal_volume 11
_journal_year 2009
_chemical_formula_moiety 'C39 H28 N4 O8'
_chemical_formula_sum 'C39 H28 N4 O8'
_chemical_formula_weight 680.65
_chemical_name_systematic
;
?
;
_space_group_IT_number 15
_symmetry_cell_setting monoclinic
_symmetry_space_group_name_Hall '-C 2yc'
_symmetry_space_group_name_H-M 'C 1 2/c 1'
_atom_sites_solution_hydrogens geom
_atom_sites_solution_primary direct
_atom_sites_solution_secondary difmap
_audit_creation_method SHELXL-97
_cell_angle_alpha 90.00
_cell_angle_beta 104.15(3)
_cell_angle_gamma 90.00
_cell_formula_units_Z 4
_cell_length_a 17.020(3)
_cell_length_b 7.9746(16)
_cell_length_c 24.621(5)
_cell_measurement_reflns_used 765
_cell_measurement_temperature 173(2)
_cell_measurement_theta_max 27.48
_cell_measurement_theta_min 2.17
_cell_volume 3240.4(12)
_computing_cell_refinement 'Rapid Auto(Rigaku 2001)'
_computing_data_collection 'Rapid Auto(Rigaku 2001)'
_computing_data_reduction 'Rapid Auto(Rigaku 2001)'
_computing_molecular_graphics 'XP in Siemens SHELXTL (Sheldrick, 1994)'
_computing_publication_material 'SHELX97 (Sheldrick, 1997)'
_computing_structure_refinement 'SHELXL-97 (Sheldrick, 1997)'
_computing_structure_solution 'SHELXS-97 (Sheldrick, 1990)'
_diffrn_ambient_temperature 173(2)
_diffrn_measured_fraction_theta_full 0.994
_diffrn_measured_fraction_theta_max 0.994
_diffrn_measurement_device_type 'Rigaku raxis Rapid IP Area Detector'
_diffrn_measurement_method '\w scans at fixed \c = 45\%'
_diffrn_radiation_monochromator graphite
_diffrn_radiation_source 'rotating anode'
_diffrn_radiation_type MoK\a
_diffrn_radiation_wavelength 0.71073
_diffrn_reflns_av_R_equivalents 0.0304
_diffrn_reflns_av_sigmaI/netI 0.0530
_diffrn_reflns_limit_h_max 22
_diffrn_reflns_limit_h_min -21
_diffrn_reflns_limit_k_max 10
_diffrn_reflns_limit_k_min -10
_diffrn_reflns_limit_l_max 31
_diffrn_reflns_limit_l_min -31
_diffrn_reflns_number 6567
_diffrn_reflns_theta_full 27.40
_diffrn_reflns_theta_max 27.40
_diffrn_reflns_theta_min 2.47
_exptl_absorpt_coefficient_mu 0.099
_exptl_absorpt_correction_T_max 0.9882
_exptl_absorpt_correction_T_min 0.9520
_exptl_absorpt_correction_type multi-scan
_exptl_absorpt_process_details 'ABSCOR by T.Higashi 8 March, 1995'
_exptl_crystal_colour red
_exptl_crystal_density_diffrn 1.395
_exptl_crystal_density_method 'not measured'
_exptl_crystal_description plate
_exptl_crystal_F_000 1416
_exptl_crystal_size_max 0.50
_exptl_crystal_size_mid 0.24
_exptl_crystal_size_min 0.12
_refine_diff_density_max 0.681
_refine_diff_density_min -0.278
_refine_diff_density_rms 0.055
_refine_ls_extinction_method none
_refine_ls_goodness_of_fit_ref 1.175
_refine_ls_hydrogen_treatment constr
_refine_ls_matrix_type full
_refine_ls_number_parameters 231
_refine_ls_number_reflns 3663
_refine_ls_number_restraints 0
_refine_ls_restrained_S_all 1.175
_refine_ls_R_factor_all 0.0998
_refine_ls_R_factor_gt 0.0714
_refine_ls_shift/su_max 0.000
_refine_ls_shift/su_mean 0.000
_refine_ls_structure_factor_coef Fsqd
_refine_ls_weighting_details 'calc w=1/[\s^2^(Fo^2^)+(0.0543P)^2^+3.4004P] where P=(Fo^2^+2Fc^2^)/3'
_refine_ls_weighting_scheme calc
_refine_ls_wR_factor_gt 0.1356
_refine_ls_wR_factor_ref 0.1464
_reflns_number_gt 2956
_reflns_number_total 3663
_reflns_threshold_expression >2sigma(I)
_cod_data_source_file b911506d.txt
_cod_data_source_block HMTB_azpy
_cod_original_cell_volume 3240.3(11)
_cod_original_sg_symbol_H-M C2/c
_cod_database_code 7201437

loop_
_symmetry_equiv_pos_as_xyz
'x, y, z'
'-x, y, -z+1/2'
'x+1/2, y+1/2, z'
'-x+1/2, y+1/2, -z+1/2'
'-x, -y, -z'
'x, -y, z-1/2'
'-x+1/2, -y+1/2, -z'
'x+1/2, -y+1/2, z-1/2'

loop_
_atom_site_label
_atom_site_type_symbol
_atom_site_fract_x
_atom_site_fract_y
_atom_site_fract_z
_atom_site_U_iso_or_equiv
_atom_site_adp_type
_atom_site_occupancy
_atom_site_symmetry_multiplicity
_atom_site_calc_flag
_atom_site_refinement_flags
_atom_site_disorder_assembly
_atom_site_disorder_group
O1 O 0.20062(10) 0.6297(2) 0.40116(7) 0.0275(4) Uani 1 1 d . . .
O2 O 0.25494(10) 0.6370(2) 0.32745(7) 0.0291(4) Uani 1 1 d . . .
H2A H 0.2745 0.7278 0.3420 0.044 Uiso 1 1 calc R . .
O3 O 0.17100(10) -0.5683(2) 0.13882(8) 0.0305(4) Uani 1 1 d . . .
O4 O 0.04491(11) -0.5735(2) 0.08420(8) 0.0343(5) Uani 1 1 d . . .
H4B H 0.0624 -0.6575 0.0703 0.051 Uiso 1 1 calc R . .
N1 N 0.40729(13) 0.6609(3) 0.46121(9) 0.0293(5) Uani 1 1 d . . .
N2 N 0.26041(15) 0.3092(3) 0.51559(9) 0.0377(6) Uani 1 1 d . . .
C1 C 0.0000 0.0276(4) 0.2500 0.0129(6) Uani 1 2 d S . .
C2 C 0.06531(12) 0.1508(3) 0.28184(9) 0.0141(4) Uani 1 1 d . . .
C3 C 0.06880(13) 0.1986(3) 0.33679(9) 0.0179(5) Uani 1 1 d . . .
H3A H 0.0376 0.1397 0.3577 0.021 Uiso 1 1 calc R . .
C4 C 0.11714(13) 0.3308(3) 0.36121(9) 0.0192(5) Uani 1 1 d . . .
H4A H 0.1189 0.3620 0.3987 0.023 Uiso 1 1 calc R . .
C5 C 0.16324(12) 0.4184(3) 0.33126(9) 0.0178(5) Uani 1 1 d . . .
C6 C 0.16202(12) 0.3684(3) 0.27706(9) 0.0177(5) Uani 1 1 d . . .
H6A H 0.1946 0.4251 0.2566 0.021 Uiso 1 1 calc R . .
C7 C 0.11344(12) 0.2361(3) 0.25275(9) 0.0170(4) Uani 1 1 d . . .
H7A H 0.1129 0.2030 0.2156 0.020 Uiso 1 1 calc R . .
C8 C 0.20852(13) 0.5712(3) 0.35750(9) 0.0188(5) Uani 1 1 d . . .
C9 C 0.03042(12) -0.0949(3) 0.21105(9) 0.0156(4) Uani 1 1 d . . .
C10 C 0.11137(13) -0.1433(3) 0.22148(9) 0.0189(5) Uani 1 1 d . . .
H10A H 0.1510 -0.0858 0.2491 0.023 Uiso 1 1 calc R . .
C11 C 0.13469(13) -0.2744(3) 0.19203(10) 0.0199(5) Uani 1 1 d . . .
H11A H 0.1901 -0.3059 0.1996 0.024 Uiso 1 1 calc R . .
C12 C 0.07788(13) -0.3598(3) 0.15168(9) 0.0189(5) Uani 1 1 d . . .
C13 C -0.00276(13) -0.3088(3) 0.13978(9) 0.0191(5) Uani 1 1 d . . .
H13A H -0.0420 -0.3636 0.1112 0.023 Uiso 1 1 calc R . .
C14 C -0.02581(13) -0.1790(3) 0.16939(9) 0.0182(5) Uani 1 1 d . . .
H14A H -0.0811 -0.1462 0.1612 0.022 Uiso 1 1 calc R . .
C15 C 0.10304(13) -0.5102(3) 0.12395(10) 0.0200(5) Uani 1 1 d . . .
C16 C 0.31589(15) 0.4192(3) 0.49684(10) 0.0284(6) Uani 1 1 d . . .
C17 C 0.32392(16) 0.5747(3) 0.52100(11) 0.0315(6) Uani 1 1 d . . .
H17A H 0.2991 0.6005 0.5506 0.038 Uiso 1 1 calc R . .
C18 C 0.36897(16) 0.6927(3) 0.50119(11) 0.0315(6) Uani 1 1 d . . .
H18A H 0.3729 0.8022 0.5168 0.038 Uiso 1 1 calc R . .
C19 C 0.40221(17) 0.5057(3) 0.44012(12) 0.0355(7) Uani 1 1 d . . .
H19A H 0.4312 0.4804 0.4127 0.043 Uiso 1 1 calc R . .
C20 C 0.35680(17) 0.3809(3) 0.45634(12) 0.0351(6) Uani 1 1 d . . .
H20A H 0.3537 0.2721 0.4402 0.042 Uiso 1 1 calc R . .

loop_
_atom_site_aniso_label
_atom_site_aniso_U_11
_atom_site_aniso_U_22
_atom_site_aniso_U_33
_atom_site_aniso_U_23
_atom_site_aniso_U_13
_atom_site_aniso_U_12
O1 0.0280(9) 0.0247(9) 0.0302(9) -0.0083(8) 0.0078(7) -0.0071(7)
O2 0.0323(9) 0.0231(9) 0.0337(10) -0.0067(8) 0.0112(8) -0.0137(7)
O3 0.0325(9) 0.0212(9) 0.0387(10) -0.0031(8) 0.0101(8) 0.0120(7)
O4 0.0343(10) 0.0271(10) 0.0418(11) -0.0176(9) 0.0101(8) 0.0059(8)
N1 0.0334(11) 0.0234(12) 0.0317(11) 0.0071(9) 0.0088(9) -0.0032(9)
N2 0.0575(15) 0.0275(13) 0.0317(13) 0.0032(9) 0.0175(11) -0.0024(11)
C1 0.0132(13) 0.0103(14) 0.0164(14) 0.000 0.0058(11) 0.000
C2 0.0139(9) 0.0068(10) 0.0217(11) 0.0020(8) 0.0045(8) 0.0022(8)
C3 0.0206(11) 0.0141(11) 0.0207(11) 0.0017(9) 0.0085(9) -0.0032(9)
C4 0.0230(11) 0.0159(12) 0.0190(11) 0.0000(9) 0.0058(9) 0.0005(9)
C5 0.0161(10) 0.0137(11) 0.0234(11) 0.0003(9) 0.0041(8) 0.0018(8)
C6 0.0172(10) 0.0132(11) 0.0240(11) 0.0022(9) 0.0075(9) -0.0010(8)
C7 0.0189(10) 0.0145(11) 0.0190(10) -0.0016(9) 0.0071(8) 0.0007(9)
C8 0.0190(11) 0.0141(11) 0.0217(11) -0.0007(9) 0.0017(9) 0.0010(8)
C9 0.0192(10) 0.0080(10) 0.0209(11) 0.0033(8) 0.0075(8) 0.0017(8)
C10 0.0166(10) 0.0145(11) 0.0252(12) -0.0010(9) 0.0044(9) -0.0007(9)
C11 0.0156(10) 0.0152(11) 0.0300(12) 0.0027(10) 0.0079(9) 0.0015(9)
C12 0.0242(11) 0.0126(11) 0.0218(11) 0.0030(9) 0.0094(9) 0.0026(9)
C13 0.0227(11) 0.0124(11) 0.0216(11) -0.0026(9) 0.0041(9) 0.0000(9)
C14 0.0147(10) 0.0129(11) 0.0267(12) -0.0005(9) 0.0040(9) 0.0019(8)
C15 0.0257(12) 0.0117(11) 0.0247(12) 0.0018(9) 0.0103(10) 0.0022(9)
C16 0.0301(13) 0.0293(14) 0.0248(12) 0.0103(11) 0.0048(10) -0.0039(11)
C17 0.0377(14) 0.0337(15) 0.0247(12) 0.0017(12) 0.0105(11) -0.0033(12)
C18 0.0417(15) 0.0246(14) 0.0255(13) -0.0015(11) 0.0032(11) -0.0041(11)
C19 0.0455(16) 0.0305(15) 0.0379(15) 0.0049(12) 0.0246(13) 0.0025(13)
C20 0.0530(17) 0.0176(13) 0.0382(15) 0.0003(11) 0.0177(13) -0.0013(12)

loop_
_atom_type_symbol
_atom_type_description
_atom_type_scat_dispersion_real
_atom_type_scat_dispersion_imag
_atom_type_scat_source
C C 0.0033 0.0016 'International Tables Vol C Tables 4.2.6.8 and 6.1.1.4'
H H 0.0000 0.0000 'International Tables Vol C Tables 4.2.6.8 and 6.1.1.4'
N N 0.0061 0.0033 'International Tables Vol C Tables 4.2.6.8 and 6.1.1.4'
O O 0.0106 0.0060 'International Tables Vol C Tables 4.2.6.8 and 6.1.1.4'

loop_
_geom_angle_atom_site_label_1
_geom_angle_atom_site_label_2
_geom_angle_atom_site_label_3
_geom_angle
_geom_angle_site_symmetry_1
_geom_angle_site_symmetry_3
_geom_angle_publ_flag
C8 O2 H2A 109.5 . . ?
C15 O4 H4B 109.5 . . ?
C18 N1 C19 117.8(2) . . ?
N2 N2 C16 112.5(3) 7_556 . ?
C9 C1 C9 101.5(2) . 2 ?
C9 C1 C2 113.31(11) . 2 ?
C9 C1 C2 114.09(11) 2 2 ?
C9 C1 C2 114.09(11) . . ?
C9 C1 C2 113.31(11) 2 . ?
C2 C1 C2 101.1(2) 2 . ?
C7 C2 C3 118.4(2) . . ?
C7 C2 C1 119.40(17) . . ?
C3 C2 C1 121.43(17) . . ?
C4 C3 C2 120.8(2) . . ?
C4 C3 H3A 119.6 . . ?
C2 C3 H3A 119.6 . . ?
C3 C4 C5 120.4(2) . . ?
C3 C4 H4A 119.8 . . ?
C5 C4 H4A 119.8 . . ?
C6 C5 C4 119.2(2) . . ?
C6 C5 C8 122.2(2) . . ?
C4 C5 C8 118.5(2) . . ?
C7 C6 C5 120.1(2) . . ?
C7 C6 H6A 119.9 . . ?
C5 C6 H6A 119.9 . . ?
C6 C7 C2 121.0(2) . . ?
C6 C7 H7A 119.5 . . ?
C2 C7 H7A 119.5 . . ?
O1 C8 O2 123.9(2) . . ?
O1 C8 C5 122.6(2) . . ?
O2 C8 C5 113.43(19) . . ?
C14 C9 C10 118.2(2) . . ?
C14 C9 C1 119.20(16) . . ?
C10 C9 C1 121.85(18) . . ?
C11 C10 C9 120.7(2) . . ?
C11 C10 H10A 119.7 . . ?
C9 C10 H10A 119.7 . . ?
C12 C11 C10 120.5(2) . . ?
C12 C11 H11A 119.7 . . ?
C10 C11 H11A 119.7 . . ?
C11 C12 C13 119.1(2) . . ?
C11 C12 C15 119.69(19) . . ?
C13 C12 C15 121.1(2) . . ?
C14 C13 C12 120.1(2) . . ?
C14 C13 H13A 119.9 . . ?
C12 C13 H13A 119.9 . . ?
C13 C14 C9 121.24(19) . . ?
C13 C14 H14A 119.4 . . ?
C9 C14 H14A 119.4 . . ?
O3 C15 O4 124.6(2) . . ?
O3 C15 C12 121.7(2) . . ?
O4 C15 C12 113.70(19) . . ?
C17 C16 C20 120.0(2) . . ?
C17 C16 N2 114.5(2) . . ?
C20 C16 N2 125.5(2) . . ?
C16 C17 C18 118.1(2) . . ?
C16 C17 H17A 121.0 . . ?
C18 C17 H17A 121.0 . . ?
N1 C18 C17 123.2(3) . . ?
N1 C18 H18A 118.4 . . ?
C17 C18 H18A 118.4 . . ?
N1 C19 C20 122.9(2) . . ?
N1 C19 H19A 118.5 . . ?
C20 C19 H19A 118.5 . . ?
C19 C20 C16 117.8(3) . . ?
C19 C20 H20A 121.1 . . ?
C16 C20 H20A 121.1 . . ?

loop_
_geom_bond_atom_site_label_1
_geom_bond_atom_site_label_2
_geom_bond_distance
_geom_bond_site_symmetry_2
_geom_bond_publ_flag
O1 C8 1.209(3) . ?
O2 C8 1.316(3) . ?
O2 H2A 0.8400 . ?
O3 C15 1.216(3) . ?
O4 C15 1.311(3) . ?
O4 H4B 0.8400 . ?
N1 C18 1.331(3) . ?
N1 C19 1.336(3) . ?
N2 N2 1.214(4) 7_556 ?
N2 C16 1.445(3) . ?
C1 C9 1.544(3) . ?
C1 C9 1.544(3) 2 ?
C1 C2 1.545(3) 2 ?
C1 C2 1.545(3) . ?
C2 C7 1.391(3) . ?
C2 C3 1.393(3) . ?
C3 C4 1.381(3) . ?
C3 H3A 0.9500 . ?
C4 C5 1.389(3) . ?
C4 H4A 0.9500 . ?
C5 C6 1.388(3) . ?
C5 C8 1.500(3) . ?
C6 C7 1.383(3) . ?
C6 H6A 0.9500 . ?
C7 H7A 0.9500 . ?
C9 C14 1.392(3) . ?
C9 C10 1.393(3) . ?
C10 C11 1.384(3) . ?
C10 H10A 0.9500 . ?
C11 C12 1.384(3) . ?
C11 H11A 0.9500 . ?
C12 C13 1.392(3) . ?
C12 C15 1.494(3) . ?
C13 C14 1.377(3) . ?
C13 H13A 0.9500 . ?
C14 H14A 0.9500 . ?
C16 C17 1.367(4) . ?
C16 C20 1.383(4) . ?
C17 C18 1.376(4) . ?
C17 H17A 0.9500 . ?
C18 H18A 0.9500 . ?
C19 C20 1.378(4) . ?
C19 H19A 0.9500 . ?
C20 H20A 0.9500 . ?

loop_
_geom_hbond_atom_site_label_D
_geom_hbond_atom_site_label_H
_geom_hbond_atom_site_label_A
_geom_hbond_distance_DH
_geom_hbond_distance_HA
_geom_hbond_distance_DA
_geom_hbond_angle_DHA
_geom_hbond_site_symmetry_A
O2 H2A O3 0.84 1.87 2.700(2) 167.3 4_565
O4 H4B N1 0.84 1.78 2.616(3) 176.2 4_535

loop_
_geom_torsion_atom_site_label_1
_geom_torsion_atom_site_label_2
_geom_torsion_atom_site_label_3
_geom_torsion_atom_site_label_4
_geom_torsion
_geom_torsion_site_symmetry_1
_geom_torsion_site_symmetry_2
_geom_torsion_site_symmetry_3
_geom_torsion_site_symmetry_4
_geom_torsion_publ_flag
C9 C1 C2 C7 47.3(3) . . . . ?
C9 C1 C2 C7 162.79(18) 2 . . . ?
C2 C1 C2 C7 -74.71(17) 2 . . . ?
C9 C1 C2 C3 -143.04(19) . . . . ?
C9 C1 C2 C3 -27.5(3) 2 . . . ?
C2 C1 C2 C3 95.0(2) 2 . . . ?
C7 C2 C3 C4 1.8(3) . . . . ?
C1 C2 C3 C4 -168.0(2) . . . . ?
C2 C3 C4 C5 0.0(3) . . . . ?
C3 C4 C5 C6 -1.9(3) . . . . ?
C3 C4 C5 C8 174.2(2) . . . . ?
C4 C5 C6 C7 2.0(3) . . . . ?
C8 C5 C6 C7 -174.0(2) . . . . ?
C5 C6 C7 C2 -0.2(3) . . . . ?
C3 C2 C7 C6 -1.8(3) . . . . ?
C1 C2 C7 C6 168.26(19) . . . . ?
C6 C5 C8 O1 169.0(2) . . . . ?
C4 C5 C8 O1 -7.0(3) . . . . ?
C6 C5 C8 O2 -8.9(3) . . . . ?
C4 C5 C8 O2 175.14(19) . . . . ?
C9 C1 C9 C14 75.15(18) 2 . . . ?
C2 C1 C9 C14 -47.6(3) 2 . . . ?
C2 C1 C9 C14 -162.60(18) . . . . ?
C9 C1 C9 C10 -94.9(2) 2 . . . ?
C2 C1 C9 C10 142.30(19) 2 . . . ?
C2 C1 C9 C10 27.3(3) . . . . ?
C14 C9 C10 C11 -1.5(3) . . . . ?
C1 C9 C10 C11 168.6(2) . . . . ?
C9 C10 C11 C12 -0.1(3) . . . . ?
C10 C11 C12 C13 2.1(3) . . . . ?
C10 C11 C12 C15 -174.6(2) . . . . ?
C11 C12 C13 C14 -2.4(3) . . . . ?
C15 C12 C13 C14 174.2(2) . . . . ?
C12 C13 C14 C9 0.8(3) . . . . ?
C10 C9 C14 C13 1.2(3) . . . . ?
C1 C9 C14 C13 -169.3(2) . . . . ?
C11 C12 C15 O3 5.8(3) . . . . ?
C13 C12 C15 O3 -170.8(2) . . . . ?
C11 C12 C15 O4 -176.0(2) . . . . ?
C13 C12 C15 O4 7.4(3) . . . . ?
N2 N2 C16 C17 163.1(3) 7_556 . . . ?
N2 N2 C16 C20 -14.3(5) 7_556 . . . ?
C20 C16 C17 C18 4.2(4) . . . . ?
N2 C16 C17 C18 -173.3(2) . . . . ?
C19 N1 C18 C17 -0.9(4) . . . . ?
C16 C17 C18 N1 -2.5(4) . . . . ?
C18 N1 C19 C20 2.6(4) . . . . ?
N1 C19 C20 C16 -0.9(4) . . . . ?
C17 C16 C20 C19 -2.6(4) . . . . ?
N2 C16 C20 C19 174.6(3) . . . . ?
